data_7221951
loop_
_publ_author_name
'Pete, Umesh D.'
'Dikundwar, Amol G.'
'Sharma, Vaishali M.'
'Gejji, Shridhar P.'
'Bendre, Ratnamala S.'
'Guru Row, Tayur N.'

_publ_section_title
;
 Partial rotation of the isopropyl group in the solid state:
 single-crystal-to-single-crystal phase transformation in a carvacrol
 derivative
;
_journal_issue 39
_journal_name_full CrystEngComm
_journal_page_first 7482
_journal_paper_doi 10.1039/C5CE01156F
_journal_volume 17
_journal_year 2015
_chemical_formula_moiety 'C20 H23 N3 O3 S'
_chemical_formula_sum 'C20 H23 N3 O3 S'
_chemical_formula_weight 385.47
_chemical_name_systematic
;
 ?
;
_space_group_crystal_system triclinic
_space_group_IT_number 2
_space_group_name_Hall '-P 1'
_space_group_name_H-M_alt 'P -1'
_symmetry_space_group_name_Hall '-P 1'
_symmetry_space_group_name_H-M 'P -1'
_atom_sites_solution_hydrogens geom
_audit_creation_date 2015-03-01
_audit_creation_method
;
Olex2 1.2
(compiled 2015.01.26 svn.r3150 for OlexSys, GUI svn.r4998)
;
_audit_update_record
;
2015-04-19 deposited with the CCDC.
2015-08-31 downloaded from the CCDC.
;
_cell_angle_alpha 67.702(5)
_cell_angle_beta 77.616(5)
_cell_angle_gamma 89.556(5)
_cell_formula_units_Z 4
_cell_length_a 8.291(5)
_cell_length_b 15.440(5)
_cell_length_c 16.932(5)
_cell_measurement_temperature 200(1)
_cell_volume 1952.3(15)
_computing_cell_refinement 'CrysAlisPro CCD (Oxford Diffraction, 2009)'
_computing_data_collection 'CrysAlisPro CCD (Oxford Diffraction, 2009)'
_computing_data_reduction 'CrysAlisPro RED (Oxford Diffraction, 2009)'
_computing_molecular_graphics 'Olex2 (Dolomanov et al., 2009)'
_computing_publication_material 'Olex2 (Dolomanov et al., 2009)'
_computing_structure_refinement 'ShelXL (Sheldrick, 2008)'
_diffrn_ambient_temperature 200(1)
_diffrn_measured_fraction_theta_full 0.970
_diffrn_measured_fraction_theta_max 0.999
_diffrn_measurement_device_type 'Oxford Xcalibur,Eos(Nova) CCD detector'
_diffrn_measurement_method 'f\w scans'
_diffrn_radiation_monochromator graphite
_diffrn_radiation_source 'Enhance (Mo) X-ray Source'
_diffrn_radiation_type MoK\a
_diffrn_radiation_wavelength 0.71073
_diffrn_reflns_av_unetI/netI 0.0715
_diffrn_reflns_laue_measured_fraction_full 0.970
_diffrn_reflns_laue_measured_fraction_max 0.999
_diffrn_reflns_limit_h_max 9
_diffrn_reflns_limit_h_min -9
_diffrn_reflns_limit_k_max 18
_diffrn_reflns_limit_k_min -18
_diffrn_reflns_limit_l_max 20
_diffrn_reflns_limit_l_min -13
_diffrn_reflns_number 6854
_diffrn_reflns_point_group_measured_fraction_full 0.970
_diffrn_reflns_point_group_measured_fraction_max 0.999
_diffrn_reflns_theta_full 25.242
_diffrn_reflns_theta_max 25.000
_diffrn_reflns_theta_min 2.495
_exptl_absorpt_coefficient_mu 0.191
_exptl_absorpt_correction_type multi-scan
_exptl_absorpt_process_details 'CrysAlis RED (Oxford Diffraction,2009)'
_exptl_crystal_colour colourless
_exptl_crystal_density_diffrn 1.311
_exptl_crystal_description Block
_exptl_crystal_F_000 816
_exptl_crystal_size_max 0.3
_exptl_crystal_size_mid 0.2
_exptl_crystal_size_min 0.1
_exptl_transmission_factor_max 0.981
_exptl_transmission_factor_min 0.945
_refine_diff_density_max 0.804
_refine_diff_density_min -0.570
_refine_diff_density_rms 0.107
_refine_ls_extinction_method none
_refine_ls_goodness_of_fit_ref 1.055
_refine_ls_hydrogen_treatment constr
_refine_ls_matrix_type full
_refine_ls_number_parameters 494
_refine_ls_number_reflns 6854
_refine_ls_number_restraints 0
_refine_ls_restrained_S_all 1.055
_refine_ls_R_factor_all 0.1351
_refine_ls_R_factor_gt 0.0994
_refine_ls_shift/su_max 0.000
_refine_ls_shift/su_mean 0.000
_refine_ls_structure_factor_coef Fsqd
_refine_ls_weighting_details 'w=1/[\s^2^(Fo^2^)+(0.1663P)^2^+1.3650P] where P=(Fo^2^+2Fc^2^)/3'
_refine_ls_weighting_scheme calc
_refine_ls_wR_factor_gt 0.2773
_refine_ls_wR_factor_ref 0.3061
_reflns_Friedel_coverage 0.000
_reflns_number_gt 4394
_reflns_number_total 6854
_reflns_threshold_expression 'I > 2\s(I)'
_cod_data_source_file c5ce01156f2.cif
_cod_data_source_block tach_200k
_cod_depositor_comments 'Adding full bibliography for 7221949--7221952.cif.'
_cod_database_code 7221951
_shelxl_version_number 2014-3
_shelx_space_group_comment
;
The symmetry employed for this shelxl refinement is uniquely defined
by the following loop, which should always be used as a source of
symmetry information in preference to the above space-group names.
They are only intended as comments.
;
_shelx_estimated_absorpt_t_max 0.981
_shelx_estimated_absorpt_t_min 0.945
_olex2_refinement_description
;
1. Twinned data refinement
 Scales: 0.682(6) 0.318(6)
2. Fixed Uiso
 At 1.2 times of:
  All C(H) groups, All C(H,H) groups, All N(H) groups
 At 1.5 times of:
  All C(H,H,H) groups
3.a Ternary CH refined with riding coordinates:
 C7(H7), C31(H31A)
3.b Secondary CH2 refined with riding coordinates:
 C27(H27A,H27B), C11(H11A,H11B)
3.c Aromatic/amide H refined with riding coordinates:
 N31(H31), N3(H3), N1(H1), N21(H21), N11(H11), N2(H2), C1(H1A), C3(H3A),
 C16(H16), C21(H21A), C20(H20), C24(H24), C36(H36), C4(H4), C38(H38), C37(H37),
 C40(H40), C17(H17), C19(H19), C18(H18), C39(H39), C23(H23)
3.d Idealised Me refined as rotating group:
 C10(H10A,H10B,H10C), C9(H9A,H9B,H9C), C28(H28A,H28B,H28C), C30(H30A,H30B,
 H30C), C29(H29A,H29B,H29C), C8(H8A,H8B,H8C)
;
_olex2_submission_special_instructions 'No special instructions were received'

loop_
_space_group_symop_operation_xyz
'x, y, z'
'-x, -y, -z'

loop_
_atom_site_label
_atom_site_type_symbol
_atom_site_fract_x
_atom_site_fract_y
_atom_site_fract_z
_atom_site_U_iso_or_equiv
_atom_site_adp_type
_atom_site_occupancy
_atom_site_site_symmetry_order
_atom_site_calc_flag
_atom_site_refinement_flags_posn
S1 S 0.8402(2) 1.05412(9) 0.08924(9) 0.0541(4) Uani 1 1 d .
S2 S 0.4117(2) 0.44624(9) 0.90913(9) 0.0552(5) Uani 1 1 d .
O1 O 0.8787(5) 0.7525(2) 0.1848(2) 0.0527(10) Uani 1 1 d .
N31 N 0.1698(5) 0.3748(3) 1.0534(3) 0.0440(10) Uani 1 1 d .
H31 H 0.1865 0.3227 1.0467 0.053 Uiso 1 1 calc R
O6 O 0.0134(5) 0.4423(3) 1.1387(2) 0.0557(10) Uani 1 1 d .
O3 O 0.6419(6) 1.0526(2) -0.1382(2) 0.0582(11) Uani 1 1 d .
O5 O 0.2207(5) 0.7008(2) 1.0193(2) 0.0541(10) Uani 1 1 d .
O4 O 0.5405(5) 0.7434(2) 0.8298(2) 0.0546(10) Uani 1 1 d .
N3 N 0.7282(5) 1.1231(3) -0.0563(3) 0.0420(10) Uani 1 1 d .
H3 H 0.7425 1.1762 -0.0522 0.050 Uiso 1 1 calc R
N1 N 0.7709(6) 0.8816(3) 0.0672(3) 0.0468(11) Uani 1 1 d .
H1 H 0.7895 0.8829 0.1148 0.056 Uiso 1 1 calc R
N21 N 0.2341(6) 0.5344(3) 1.0005(3) 0.0444(10) Uani 1 1 d .
H21 H 0.1584 0.5355 1.0436 0.053 Uiso 1 1 calc R
O2 O 0.7405(5) 0.7937(2) -0.0097(2) 0.0510(9) Uani 1 1 d .
N11 N 0.3257(6) 0.6152(3) 0.9413(3) 0.0489(11) Uani 1 1 d .
H11 H 0.3888 0.6150 0.8940 0.059 Uiso 1 1 calc R
N2 N 0.7352(6) 0.9624(3) 0.0041(3) 0.0445(10) Uani 1 1 d .
H2 H 0.6952 0.9599 -0.0379 0.053 Uiso 1 1 calc R
C33 C 0.2643(7) 0.4536(3) 0.9903(3) 0.0443(12) Uani 1 1 d .
C13 C 0.7643(6) 1.0445(3) 0.0097(3) 0.0400(11) Uani 1 1 d .
C6 C 0.8672(7) 0.6921(3) 0.2702(3) 0.0468(13) Uani 1 1 d .
C26 C 0.6071(7) 0.8072(4) 0.7474(3) 0.0460(12) Uani 1 1 d .
C1 C 0.8440(7) 0.5948(4) 0.2997(4) 0.0496(13) Uani 1 1 d .
H1A H 0.8365 0.5673 0.2602 0.060 Uiso 1 1 calc R
C5 C 0.8832(8) 0.7343(4) 0.3285(4) 0.0522(14) Uani 1 1 d .
C34 C 0.0517(7) 0.3707(4) 1.1258(3) 0.0428(12) Uani 1 1 d .
C14 C 0.6717(6) 1.1251(4) -0.1281(3) 0.0438(12) Uani 1 1 d .
C25 C 0.6698(8) 0.7692(4) 0.6863(4) 0.0552(14) Uani 1 1 d .
C35 C -0.0272(7) 0.2774(4) 1.1879(3) 0.0448(12) Uani 1 1 d .
C32 C 0.3182(7) 0.6939(3) 0.9560(3) 0.0442(12) Uani 1 1 d .
C27 C 0.4305(7) 0.7752(4) 0.8894(3) 0.0523(14) Uani 1 1 d .
H27A H 0.3662 0.8234 0.8577 0.063 Uiso 1 1 calc R
H27B H 0.4939 0.8018 0.9180 0.063 Uiso 1 1 calc R
C11 C 0.8208(7) 0.7190(3) 0.1273(3) 0.0486(13) Uani 1 1 d .
H11A H 0.7242 0.6749 0.1594 0.058 Uiso 1 1 calc R
H11B H 0.9063 0.6867 0.1033 0.058 Uiso 1 1 calc R
C22 C 0.6873(8) 0.9644(4) 0.6403(4) 0.0579(15) Uani 1 1 d .
C2 C 0.8319(7) 0.5384(4) 0.3871(4) 0.0528(14) Uani 1 1 d .
C15 C 0.6493(7) 1.2197(4) -0.1935(3) 0.0472(13) Uani 1 1 d .
C7 C 0.8070(8) 0.4324(4) 0.4188(4) 0.0600(15) Uani 1 1 d .
H7 H 0.8048 0.4067 0.4817 0.072 Uiso 1 1 calc R
C12 C 0.7766(7) 0.8010(3) 0.0542(3) 0.0455(12) Uani 1 1 d .
C3 C 0.8475(8) 0.5811(4) 0.4438(4) 0.0592(15) Uani 1 1 d .
H3A H 0.8401 0.5445 0.5027 0.071 Uiso 1 1 calc R
C16 C 0.7177(8) 1.3026(4) -0.1974(4) 0.0552(15) Uani 1 1 d .
H16 H 0.7767 1.3021 -0.1563 0.066 Uiso 1 1 calc R
C21 C 0.6139(7) 0.9037(4) 0.7256(4) 0.0511(13) Uani 1 1 d .
H21A H 0.5695 0.9276 0.7677 0.061 Uiso 1 1 calc R
C20 C 0.5606(8) 1.2219(4) -0.2553(4) 0.0590(15) Uani 1 1 d .
H20 H 0.5126 1.1664 -0.2527 0.071 Uiso 1 1 calc R
C24 C 0.7419(9) 0.8303(5) 0.6022(4) 0.0653(17) Uani 1 1 d .
H24 H 0.7847 0.8062 0.5600 0.078 Uiso 1 1 calc R
C36 C 0.0392(8) 0.1937(4) 1.1916(3) 0.0510(14) Uani 1 1 d .
H36 H 0.1364 0.1947 1.1517 0.061 Uiso 1 1 calc R
C10 C 0.9113(9) 0.8398(4) 0.2951(4) 0.0669(17) Uani 1 1 d .
H10A H 0.8815 0.8595 0.3434 0.100 Uiso 1 1 calc GR
H10B H 0.8443 0.8683 0.2538 0.100 Uiso 1 1 calc GR
H10C H 1.0260 0.8587 0.2669 0.100 Uiso 1 1 calc GR
C31 C 0.6882(9) 1.0694(4) 0.6180(4) 0.0659(17) Uani 1 1 d .
H31A H 0.6882 1.0788 0.6721 0.079 Uiso 1 1 calc R
C4 C 0.8738(8) 0.6775(4) 0.4141(4) 0.0615(16) Uani 1 1 d .
H4 H 0.8855 0.7044 0.4534 0.074 Uiso 1 1 calc R
C38 C -0.1792(9) 0.1065(5) 1.3130(4) 0.0682(19) Uani 1 1 d .
H38 H -0.2299 0.0492 1.3550 0.082 Uiso 1 1 calc R
C37 C -0.0371(9) 0.1092(4) 1.2536(4) 0.0652(17) Uani 1 1 d .
H37 H 0.0084 0.0535 1.2551 0.078 Uiso 1 1 calc R
C9 C 0.6435(9) 0.3993(4) 0.4091(5) 0.0749(19) Uani 1 1 d .
H9A H 0.5537 0.4175 0.4442 0.112 Uiso 1 1 calc GR
H9B H 0.6359 0.3321 0.4281 0.112 Uiso 1 1 calc GR
H9C H 0.6372 0.4272 0.3487 0.112 Uiso 1 1 calc GR
C40 C -0.1711(8) 0.2745(5) 1.2486(4) 0.0611(16) Uani 1 1 d .
H40 H -0.2159 0.3303 1.2472 0.073 Uiso 1 1 calc R
C17 C 0.6984(10) 1.3864(4) -0.2623(4) 0.075(2) Uani 1 1 d .
H17 H 0.7452 1.4423 -0.2650 0.090 Uiso 1 1 calc R
C19 C 0.5438(9) 1.3053(5) -0.3196(4) 0.0678(17) Uani 1 1 d .
H19 H 0.4866 1.3059 -0.3614 0.081 Uiso 1 1 calc R
C18 C 0.6102(8) 1.3881(5) -0.3234(4) 0.0695(19) Uani 1 1 d .
H18 H 0.5961 1.4448 -0.3666 0.083 Uiso 1 1 calc R
C39 C -0.2487(9) 0.1905(6) 1.3108(4) 0.074(2) Uani 1 1 d .
H39 H -0.3459 0.1892 1.3508 0.089 Uiso 1 1 calc R
C28 C 0.5318(10) 1.1054(4) 0.5908(5) 0.082(2) Uani 1 1 d .
H28A H 0.5322 1.1713 0.5788 0.123 Uiso 1 1 calc GR
H28B H 0.4379 1.0726 0.6372 0.123 Uiso 1 1 calc GR
H28C H 0.5252 1.0952 0.5390 0.123 Uiso 1 1 calc GR
C23 C 0.7522(9) 0.9267(5) 0.5788(4) 0.0700(18) Uani 1 1 d .
H23 H 0.8028 0.9663 0.5218 0.084 Uiso 1 1 calc R
C30 C 0.6581(9) 0.6642(4) 0.7117(4) 0.0677(17) Uani 1 1 d .
H30A H 0.7152 0.6353 0.7578 0.102 Uiso 1 1 calc GR
H30B H 0.7079 0.6502 0.6618 0.102 Uiso 1 1 calc GR
H30C H 0.5438 0.6404 0.7319 0.102 Uiso 1 1 calc GR
C29 C 0.8383(10) 1.1255(5) 0.5511(5) 0.085(2) Uani 1 1 d .
H29A H 0.8401 1.1202 0.4962 0.128 Uiso 1 1 calc GR
H29B H 0.9364 1.1019 0.5705 0.128 Uiso 1 1 calc GR
H29C H 0.8343 1.1902 0.5436 0.128 Uiso 1 1 calc GR
C8 C 0.9526(9) 0.3943(4) 0.3746(4) 0.0677(17) Uani 1 1 d .
H8A H 0.9586 0.4178 0.3127 0.102 Uiso 1 1 calc GR
H8B H 0.9382 0.3269 0.3985 0.102 Uiso 1 1 calc GR
H8C H 1.0533 0.4140 0.3846 0.102 Uiso 1 1 calc GR

loop_
_atom_site_aniso_label
_atom_site_aniso_U_11
_atom_site_aniso_U_22
_atom_site_aniso_U_33
_atom_site_aniso_U_23
_atom_site_aniso_U_13
_atom_site_aniso_U_12
S1 0.0799(11) 0.0362(7) 0.0603(9) -0.0281(7) -0.0276(7) 0.0117(7)
S2 0.0670(10) 0.0370(8) 0.0629(9) -0.0291(7) 0.0008(7) -0.0005(6)
O1 0.078(3) 0.0313(18) 0.054(2) -0.0192(17) -0.0218(19) 0.0058(17)
N31 0.057(3) 0.027(2) 0.050(2) -0.0206(19) -0.007(2) 0.0009(18)
O6 0.069(3) 0.046(2) 0.056(2) -0.0304(19) -0.0015(18) 0.0084(18)
O3 0.088(3) 0.040(2) 0.059(2) -0.0282(19) -0.024(2) 0.0062(19)
O5 0.073(3) 0.036(2) 0.055(2) -0.0257(18) -0.0056(19) 0.0040(18)
O4 0.067(3) 0.0349(19) 0.058(2) -0.0233(18) 0.0027(19) 0.0050(17)
N3 0.058(3) 0.027(2) 0.046(2) -0.0181(19) -0.013(2) 0.0054(18)
N1 0.076(3) 0.027(2) 0.042(2) -0.0170(19) -0.017(2) 0.009(2)
N21 0.060(3) 0.027(2) 0.049(2) -0.0224(19) -0.005(2) 0.0015(18)
O2 0.074(3) 0.0344(19) 0.054(2) -0.0254(17) -0.0184(18) 0.0061(17)
N11 0.067(3) 0.034(2) 0.045(2) -0.021(2) -0.001(2) 0.000(2)
N2 0.065(3) 0.030(2) 0.043(2) -0.0181(19) -0.014(2) 0.0060(19)
C33 0.055(3) 0.036(3) 0.051(3) -0.025(2) -0.016(2) 0.010(2)
C13 0.050(3) 0.029(2) 0.046(3) -0.023(2) -0.006(2) 0.003(2)
C6 0.054(3) 0.036(3) 0.045(3) -0.013(2) -0.008(2) 0.005(2)
C26 0.045(3) 0.041(3) 0.053(3) -0.022(3) -0.004(2) 0.001(2)
C1 0.056(3) 0.040(3) 0.059(3) -0.024(3) -0.017(3) 0.009(2)
C5 0.061(4) 0.042(3) 0.060(3) -0.026(3) -0.018(3) 0.009(3)
C34 0.054(3) 0.039(3) 0.043(3) -0.022(2) -0.014(2) 0.003(2)
C14 0.045(3) 0.040(3) 0.050(3) -0.025(2) -0.005(2) 0.011(2)
C25 0.054(3) 0.050(3) 0.067(4) -0.030(3) -0.011(3) 0.003(3)
C35 0.049(3) 0.044(3) 0.045(3) -0.020(2) -0.012(2) -0.004(2)
C32 0.057(3) 0.028(3) 0.053(3) -0.021(2) -0.016(3) 0.005(2)
C27 0.068(4) 0.036(3) 0.057(3) -0.028(3) -0.005(3) 0.008(3)
C11 0.066(4) 0.032(3) 0.054(3) -0.021(2) -0.017(3) 0.005(2)
C22 0.063(4) 0.055(4) 0.052(3) -0.018(3) -0.010(3) -0.003(3)
C2 0.051(3) 0.048(3) 0.051(3) -0.011(3) -0.009(3) 0.006(2)
C15 0.051(3) 0.040(3) 0.045(3) -0.015(2) -0.003(2) 0.012(2)
C7 0.069(4) 0.047(3) 0.057(3) -0.012(3) -0.013(3) 0.007(3)
C12 0.056(3) 0.032(3) 0.051(3) -0.023(2) -0.004(2) 0.001(2)
C3 0.063(4) 0.064(4) 0.050(3) -0.021(3) -0.013(3) 0.013(3)
C16 0.076(4) 0.035(3) 0.051(3) -0.012(3) -0.016(3) 0.008(3)
C21 0.051(3) 0.042(3) 0.060(3) -0.019(3) -0.011(3) 0.000(2)
C20 0.063(4) 0.059(4) 0.055(3) -0.021(3) -0.016(3) 0.009(3)
C24 0.076(5) 0.066(4) 0.057(4) -0.034(3) -0.004(3) 0.003(3)
C36 0.068(4) 0.040(3) 0.044(3) -0.017(2) -0.010(3) -0.002(3)
C10 0.091(5) 0.050(3) 0.069(4) -0.032(3) -0.022(3) 0.014(3)
C31 0.077(4) 0.050(3) 0.060(4) -0.013(3) -0.009(3) -0.014(3)
C4 0.078(4) 0.052(4) 0.056(4) -0.023(3) -0.016(3) 0.006(3)
C38 0.071(5) 0.068(4) 0.057(4) -0.012(3) -0.019(3) -0.026(4)
C37 0.083(5) 0.045(3) 0.067(4) -0.018(3) -0.021(4) -0.007(3)
C9 0.074(5) 0.043(3) 0.097(5) -0.016(3) -0.018(4) 0.003(3)
C40 0.055(4) 0.067(4) 0.058(4) -0.022(3) -0.012(3) 0.001(3)
C17 0.090(5) 0.044(4) 0.067(4) -0.006(3) -0.001(4) -0.002(3)
C19 0.068(4) 0.072(5) 0.061(4) -0.022(3) -0.017(3) 0.021(3)
C18 0.065(4) 0.062(4) 0.057(4) -0.004(3) -0.003(3) 0.026(3)
C39 0.061(4) 0.096(6) 0.055(4) -0.020(4) -0.006(3) -0.015(4)
C28 0.097(6) 0.045(4) 0.114(6) -0.035(4) -0.034(5) 0.006(3)
C23 0.078(5) 0.069(4) 0.051(4) -0.017(3) 0.000(3) -0.001(3)
C30 0.076(4) 0.056(4) 0.080(4) -0.041(3) -0.008(3) 0.008(3)
C29 0.084(5) 0.078(5) 0.082(5) -0.028(4) 0.001(4) -0.027(4)
C8 0.087(5) 0.044(3) 0.073(4) -0.023(3) -0.018(3) 0.008(3)

loop_
_atom_type_symbol
_atom_type_description
_atom_type_scat_dispersion_real
_atom_type_scat_dispersion_imag
_atom_type_scat_source
C C 0.0033 0.0016 'International Tables Vol C Tables 4.2.6.8 and 6.1.1.4'
H H 0.0000 0.0000 'International Tables Vol C Tables 4.2.6.8 and 6.1.1.4'
N N 0.0061 0.0033 'International Tables Vol C Tables 4.2.6.8 and 6.1.1.4'
O O 0.0106 0.0060 'International Tables Vol C Tables 4.2.6.8 and 6.1.1.4'
S S 0.1246 0.1234 'International Tables Vol C Tables 4.2.6.8 and 6.1.1.4'

loop_
_geom_angle_atom_site_label_1
_geom_angle_atom_site_label_2
_geom_angle_atom_site_label_3
_geom_angle
C6 O1 C11 118.8(4)
C33 N31 H31 116.5
C34 N31 H31 116.5
C34 N31 C33 127.0(4)
C26 O4 C27 118.2(4)
C13 N3 H3 116.6
C14 N3 H3 116.6
C14 N3 C13 126.9(4)
N2 N1 H1 120.0
C12 N1 H1 120.0
C12 N1 N2 119.9(4)
N11 N21 H21 120.5
C33 N21 H21 120.5
C33 N21 N11 119.0(4)
N21 N11 H11 119.5
C32 N11 N21 121.0(4)
C32 N11 H11 119.5
N1 N2 H2 120.8
C13 N2 N1 118.4(4)
C13 N2 H2 120.8
N31 C33 S2 121.3(4)
N21 C33 S2 122.9(4)
N21 C33 N31 115.8(4)
N3 C13 S1 121.1(3)
N2 C13 S1 123.2(4)
N2 C13 N3 115.7(4)
O1 C6 C1 124.1(5)
O1 C6 C5 115.7(4)
C1 C6 C5 120.2(5)
O4 C26 C25 115.1(4)
O4 C26 C21 123.1(5)
C25 C26 C21 121.8(5)
C6 C1 H1A 119.6
C2 C1 C6 120.8(5)
C2 C1 H1A 119.6
C6 C5 C10 119.5(5)
C4 C5 C6 118.1(5)
C4 C5 C10 122.4(5)
N31 C34 C35 117.8(4)
O6 C34 N31 121.3(5)
O6 C34 C35 121.0(5)
O3 C14 N3 121.5(5)
O3 C14 C15 121.3(5)
N3 C14 C15 117.1(4)
C26 C25 C30 120.5(5)
C24 C25 C26 117.8(5)
C24 C25 C30 121.7(5)
C36 C35 C34 123.6(5)
C36 C35 C40 118.7(5)
C40 C35 C34 117.6(5)
O5 C32 N11 122.6(5)
O5 C32 C27 121.6(4)
N11 C32 C27 115.8(5)
O4 C27 C32 108.7(4)
O4 C27 H27A 109.9
O4 C27 H27B 109.9
C32 C27 H27A 109.9
C32 C27 H27B 109.9
H27A C27 H27B 108.3
O1 C11 H11A 109.9
O1 C11 H11B 109.9
O1 C11 C12 109.0(4)
H11A C11 H11B 108.3
C12 C11 H11A 109.9
C12 C11 H11B 109.9
C21 C22 C31 118.2(5)
C23 C22 C21 118.8(6)
C23 C22 C31 122.9(5)
C1 C2 C7 120.6(5)
C3 C2 C1 118.3(5)
C3 C2 C7 121.1(5)
C16 C15 C14 123.4(5)
C16 C15 C20 119.3(5)
C20 C15 C14 117.3(5)
C2 C7 H7 107.0
C2 C7 C9 113.0(5)
C2 C7 C8 110.7(5)
C9 C7 H7 107.0
C9 C7 C8 111.7(6)
C8 C7 H7 107.0
N1 C12 C11 114.4(4)
O2 C12 N1 122.7(5)
O2 C12 C11 122.8(4)
C2 C3 H3A 119.6
C4 C3 C2 120.8(5)
C4 C3 H3A 119.6
C15 C16 H16 120.1
C15 C16 C17 119.8(6)
C17 C16 H16 120.1
C26 C21 C22 119.7(5)
C26 C21 H21A 120.2
C22 C21 H21A 120.2
C15 C20 H20 119.9
C19 C20 C15 120.2(6)
C19 C20 H20 119.9
C25 C24 H24 119.2
C25 C24 C23 121.7(6)
C23 C24 H24 119.2
C35 C36 H36 119.7
C37 C36 C35 120.7(6)
C37 C36 H36 119.7
C5 C10 H10A 109.5
C5 C10 H10B 109.5
C5 C10 H10C 109.5
H10A C10 H10B 109.5
H10A C10 H10C 109.5
H10B C10 H10C 109.5
C22 C31 H31A 107.0
C28 C31 C22 110.3(5)
C28 C31 H31A 107.0
C29 C31 C22 114.1(6)
C29 C31 H31A 107.0
C29 C31 C28 111.1(6)
C5 C4 C3 121.8(6)
C5 C4 H4 119.1
C3 C4 H4 119.1
C37 C38 H38 120.0
C37 C38 C39 119.9(6)
C39 C38 H38 120.0
C36 C37 H37 119.8
C38 C37 C36 120.4(6)
C38 C37 H37 119.8
C7 C9 H9A 109.5
C7 C9 H9B 109.5
C7 C9 H9C 109.5
H9A C9 H9B 109.5
H9A C9 H9C 109.5
H9B C9 H9C 109.5
C35 C40 H40 119.4
C39 C40 C35 121.1(6)
C39 C40 H40 119.4
C16 C17 H17 119.7
C16 C17 C18 120.6(7)
C18 C17 H17 119.7
C20 C19 H19 119.6
C20 C19 C18 120.9(6)
C18 C19 H19 119.6
C17 C18 H18 120.4
C19 C18 C17 119.2(6)
C19 C18 H18 120.4
C38 C39 H39 120.5
C40 C39 C38 119.1(6)
C40 C39 H39 120.5
C31 C28 H28A 109.5
C31 C28 H28B 109.5
C31 C28 H28C 109.5
H28A C28 H28B 109.5
H28A C28 H28C 109.5
H28B C28 H28C 109.5
C22 C23 H23 119.9
C24 C23 C22 120.3(6)
C24 C23 H23 119.9
C25 C30 H30A 109.5
C25 C30 H30B 109.5
C25 C30 H30C 109.5
H30A C30 H30B 109.5
H30A C30 H30C 109.5
H30B C30 H30C 109.5
C31 C29 H29A 109.5
C31 C29 H29B 109.5
C31 C29 H29C 109.5
H29A C29 H29B 109.5
H29A C29 H29C 109.5
H29B C29 H29C 109.5
C7 C8 H8A 109.5
C7 C8 H8B 109.5
C7 C8 H8C 109.5
H8A C8 H8B 109.5
H8A C8 H8C 109.5
H8B C8 H8C 109.5

loop_
_geom_bond_atom_site_label_1
_geom_bond_atom_site_label_2
_geom_bond_distance
S1 C13 1.658(5)
S2 C33 1.671(5)
O1 C6 1.375(6)
O1 C11 1.425(6)
N31 H31 0.8600
N31 C33 1.380(7)
N31 C34 1.375(6)
O6 C34 1.233(6)
O3 C14 1.230(6)
O5 C32 1.236(6)
O4 C26 1.362(6)
O4 C27 1.437(6)
N3 H3 0.8600
N3 C13 1.385(6)
N3 C14 1.384(6)
N1 H1 0.8600
N1 N2 1.380(6)
N1 C12 1.342(6)
N21 H21 0.8600
N21 N11 1.371(6)
N21 C33 1.337(6)
O2 C12 1.227(6)
N11 H11 0.8600
N11 C32 1.327(6)
N2 H2 0.8600
N2 C13 1.335(6)
C6 C1 1.392(7)
C6 C5 1.401(7)
C26 C25 1.383(7)
C26 C21 1.390(7)
C1 H1A 0.9300
C1 C2 1.385(7)
C5 C10 1.509(8)
C5 C4 1.365(8)
C34 C35 1.476(7)
C14 C15 1.501(7)
C25 C24 1.379(8)
C25 C30 1.508(8)
C35 C36 1.385(8)
C35 C40 1.385(8)
C32 C27 1.485(7)
C27 H27A 0.9700
C27 H27B 0.9700
C11 H11A 0.9700
C11 H11B 0.9700
C11 C12 1.506(7)
C22 C21 1.393(8)
C22 C31 1.519(9)
C22 C23 1.387(9)
C2 C7 1.516(8)
C2 C3 1.381(8)
C15 C16 1.377(8)
C15 C20 1.393(8)
C7 H7 0.9800
C7 C9 1.516(10)
C7 C8 1.517(9)
C3 H3A 0.9300
C3 C4 1.380(8)
C16 H16 0.9300
C16 C17 1.378(8)
C21 H21A 0.9300
C20 H20 0.9300
C20 C19 1.364(8)
C24 H24 0.9300
C24 C23 1.386(9)
C36 H36 0.9300
C36 C37 1.377(8)
C10 H10A 0.9600
C10 H10B 0.9600
C10 H10C 0.9600
C31 H31A 0.9800
C31 C28 1.501(11)
C31 C29 1.500(9)
C4 H4 0.9300
C38 H38 0.9300
C38 C37 1.365(10)
C38 C39 1.405(10)
C37 H37 0.9300
C9 H9A 0.9600
C9 H9B 0.9600
C9 H9C 0.9600
C40 H40 0.9300
C40 C39 1.375(9)
C17 H17 0.9300
C17 C18 1.381(10)
C19 H19 0.9300
C19 C18 1.370(10)
C18 H18 0.9300
C39 H39 0.9300
C28 H28A 0.9600
C28 H28B 0.9600
C28 H28C 0.9600
C23 H23 0.9300
C30 H30A 0.9600
C30 H30B 0.9600
C30 H30C 0.9600
C29 H29A 0.9600
C29 H29B 0.9600
C29 H29C 0.9600
C8 H8A 0.9600
C8 H8B 0.9600
C8 H8C 0.9600

loop_
_geom_torsion_atom_site_label_1
_geom_torsion_atom_site_label_2
_geom_torsion_atom_site_label_3
_geom_torsion_atom_site_label_4
_geom_torsion
O1 C6 C1 C2 -179.3(5)
O1 C6 C5 C10 -0.1(8)
O1 C6 C5 C4 -179.6(5)
O1 C11 C12 N1 -11.7(7)
O1 C11 C12 O2 171.8(5)
N31 C34 C35 C36 18.4(7)
N31 C34 C35 C40 -165.1(5)
O6 C34 C35 C36 -161.3(5)
O6 C34 C35 C40 15.2(8)
O3 C14 C15 C16 -163.5(5)
O3 C14 C15 C20 13.6(8)
O5 C32 C27 O4 173.9(5)
O4 C26 C25 C24 -178.7(5)
O4 C26 C25 C30 1.5(8)
O4 C26 C21 C22 178.6(5)
N3 C14 C15 C16 16.2(8)
N3 C14 C15 C20 -166.7(5)
N1 N2 C13 S1 -0.4(7)
N1 N2 C13 N3 179.1(4)
N21 N11 C32 O5 -5.7(8)
N21 N11 C32 C27 176.6(5)
N11 N21 C33 S2 1.1(7)
N11 N21 C33 N31 178.7(4)
N11 C32 C27 O4 -8.5(7)
N2 N1 C12 O2 -4.9(8)
N2 N1 C12 C11 178.6(5)
C33 N31 C34 O6 3.5(8)
C33 N31 C34 C35 -176.2(5)
C33 N21 N11 C32 -169.5(5)
C13 N3 C14 O3 2.6(8)
C13 N3 C14 C15 -177.0(5)
C6 O1 C11 C12 155.8(5)
C6 C1 C2 C7 -179.9(5)
C6 C1 C2 C3 -1.5(8)
C6 C5 C4 C3 -0.8(9)
C26 O4 C27 C32 155.0(5)
C26 C25 C24 C23 0.1(10)
C1 C6 C5 C10 178.9(5)
C1 C6 C5 C4 -0.6(9)
C1 C2 C7 C9 -64.0(7)
C1 C2 C7 C8 62.2(7)
C1 C2 C3 C4 0.2(9)
C5 C6 C1 C2 1.7(9)
C34 N31 C33 S2 176.2(4)
C34 N31 C33 N21 -1.5(8)
C34 C35 C36 C37 177.2(5)
C34 C35 C40 C39 -177.6(5)
C14 N3 C13 S1 176.9(4)
C14 N3 C13 N2 -2.5(7)
C14 C15 C16 C17 176.7(5)
C14 C15 C20 C19 -176.3(5)
C25 C26 C21 C22 -0.9(9)
C25 C24 C23 C22 -0.9(11)
C35 C36 C37 C38 -0.4(9)
C35 C40 C39 C38 0.7(9)
C27 O4 C26 C25 -161.6(5)
C27 O4 C26 C21 19.0(8)
C11 O1 C6 C1 17.6(8)
C11 O1 C6 C5 -163.4(5)
C2 C3 C4 C5 1.0(10)
C15 C16 C17 C18 0.4(10)
C15 C20 C19 C18 -1.5(10)
C7 C2 C3 C4 178.6(6)
C12 N1 N2 C13 -166.1(5)
C3 C2 C7 C9 117.7(7)
C3 C2 C7 C8 -116.1(7)
C16 C15 C20 C19 0.9(9)
C16 C17 C18 C19 -1.0(10)
C21 C26 C25 C24 0.8(9)
C21 C26 C25 C30 -179.0(6)
C21 C22 C31 C28 -87.3(7)
C21 C22 C31 C29 146.8(6)
C21 C22 C23 C24 0.7(10)
C20 C15 C16 C17 -0.4(9)
C20 C19 C18 C17 1.5(10)
C36 C35 C40 C39 -0.8(8)
C10 C5 C4 C3 179.8(6)
C31 C22 C21 C26 178.3(5)
C31 C22 C23 C24 -177.4(6)
C37 C38 C39 C40 -0.4(9)
C40 C35 C36 C37 0.7(8)
C39 C38 C37 C36 0.3(9)
C23 C22 C21 C26 0.1(9)
C23 C22 C31 C28 90.8(8)
C23 C22 C31 C29 -35.1(9)
C30 C25 C24 C23 179.9(6)

loop_
_twin_individual_id
_twin_individual_mass_fraction_refined
1 0.682(6)
2 0.318(6)
